data_4122442
loop_
_publ_author_name
'Kapelewski, Matthew T.'
'Geier, Stephen J.'
'Hudson, Matthew R.'
'St\"uck, David'
'Mason, Jarad A.'
'Nelson, Jocienne N.'
'Xiao, Dianne J.'
'Hulvey, Zeric'
'Gilmour, Elizabeth'
'FitzGerald, Stephen A.'
'Head-Gordon, Martin'
'Brown, Craig M.'
'Long, Jeffrey R.'

_publ_section_title
;
 M2(m-dobdc) (M = Mg, Mn, Fe, Co, Ni) Metal-Organic Frameworks Exhibiting
 Increased Charge Density and Enhanced H2 Binding at the Open Metal Sites.
;
_journal_issue 34
_journal_name_full 'Journal of the American Chemical Society'
_journal_page_first 12119
_journal_paper_doi 10.1021/ja506230r
_journal_volume 136
_journal_year 2014
_chemical_formula_sum 'C4 H Co O3'
_chemical_formula_weight 155.98
_chemical_name_systematic ' ?'
_space_group_IT_number 160
_symmetry_cell_setting trigonal
_symmetry_space_group_name_Hall 'R 3 -2"'
_symmetry_space_group_name_H-M 'R 3 m :H'
_audit_creation_date 2013-03-28T11:59
_audit_creation_method 'from EXP file using GSAS2CIF'
_audit_update_record ' 2013-03-28T11:59  Initial CIF as created by GSAS2CIF'
_cell_angle_alpha 90.0
_cell_angle_beta 90.0
_cell_angle_gamma 120.0
_cell_formula_units_Z 18
_cell_length_a 25.8734(23)
_cell_length_b 25.8734
_cell_length_c 6.7677(9)
_cell_volume 3923.5(6)
_computing_structure_refinement GSAS
_diffrn_radiation_probe neutron
_diffrn_radiation_wavelength 2.078
_exptl_absorpt_correction_T_max 1.00000
_exptl_absorpt_correction_T_min 1.00000
_exptl_absorpt_process_details
;   GSAS Absorption/surface roughness correction: function number 0
 No correction is applied.
;
_pd_block_id 2013-03-28T11:59|CO_PRIME_R3M_R||BT1
_pd_calc_method 'Rietveld Refinement'
_pd_instr_location ' ?'
_pd_meas_2theta_range_inc 0.05
_pd_meas_2theta_range_max 166.25
_pd_meas_2theta_range_min 1.5
_pd_meas_number_of_points 3296
_pd_phase_name Co_dobdc_prime_bare_10K
_pd_proc_2theta_range_inc 0.05
_pd_proc_2theta_range_max 166.3584
_pd_proc_2theta_range_min 1.6084
_pd_proc_info_datetime 2013-03-28T11:59:59
_pd_proc_info_excluded_regions ' ?'
_pd_proc_ls_background_function
;   GSAS Background function number 1 with 12 terms.
 Shifted Chebyshev function of 1st kind
      1:    304.084     2:   -126.016     3:    130.409     4:    22.2123    
      5:    45.0147     6:   -6.66587     7:    29.1619     8:    5.44234    
      9:    8.61362    10:    2.65276    11:    4.70526    12:   -1.99693    
;
_pd_proc_ls_peak_cutoff 0.00100
_pd_proc_ls_profile_function
;
 CW Profile function number 3 with  19 terms
 Pseudovoigt profile coefficients as parameterized in
 P. Thompson, D.E. Cox & J.B. Hastings (1987). J. Appl. Cryst.,20,79-83.
 Asymmetry correction of L.W. Finger, D.E. Cox & A. P. Jephcoat (1994).
 J. Appl. Cryst.,27,892-900.
 Peak tails are ignored  where the intensity is below 0.0010 times the peak
   Aniso. broadening axis   0.0   0.0   1.0
;
_pd_proc_ls_prof_R_factor 0.0432
_pd_proc_ls_prof_wR_expected 0.0586
_pd_proc_ls_prof_wR_factor 0.0542
_pd_proc_number_of_points 3296
_pd_spec_mounting ' ?'
_refine_ls_goodness_of_fit_all 0.93
_refine_ls_matrix_type full
_refine_ls_number_parameters 55
_refine_ls_number_restraints 16
_refine_ls_R_Fsqd_factor 0.06401
_refine_ls_shift/su_max 3.93
_refine_ls_shift/su_mean 0.74
_reflns_d_resolution_high 1.060
_reflns_d_resolution_low 12.937
_reflns_limit_h_max 21
_reflns_limit_h_min 0
_reflns_limit_k_max 12
_reflns_limit_k_min 0
_reflns_limit_l_max 6
_reflns_limit_l_min -6
_reflns_number_total 431
_cod_data_source_file CO_PRIME_R3M_R.cif
_cod_data_source_block CO_PRIME_R3M_R_publ
_cod_depositor_comments
;
The following automatic conversions were performed:

'_geom_bond_publ_flag' value 'N' changed to 'n' according to
/usr/data/users/saulius/crontab/automatic-downloads/rss-feeds/ACS/lib/dictionaries/cif_core.dic
dictionary named 'cif_core.dic' version 2.4.2 from 2011-04-26 (33
times).

'_geom_angle_publ_flag' value 'N' changed to 'n' according
to
/usr/data/users/saulius/crontab/automatic-downloads/rss-feeds/ACS/lib/dictionaries/cif_core.dic
dictionary named 'cif_core.dic' version 2.4.2 from 2011-04-26 (26
times).

Automatic conversion script
Id: cif_fix_values 2281 2013-09-26 08:29:07Z andrius 

 Adding full bibliography for 4122440--4122455.cif.
;
_cod_original_cell_volume 3923.6(6)
_cod_original_sg_symbol_H-M 'R 3 m'
_cod_database_code 4122442
_gsas_exptl_extinct_corr_t_min 1.00000
_gsas_exptl_extinct_corr_t_max 1.00000

loop_
_symmetry_equiv_pos_site_id
_symmetry_equiv_pos_as_xyz
1 +x,+y,+z
2 -y,x-y,+z
3 y-x,-x,+z
4 y-x,+y,+z
5 -y,-x,+z
6 +x,x-y,+z
101 +x+1/3,+y+2/3,+z+2/3
102 -y+1/3,x-y+2/3,+z+2/3
103 y-x+1/3,-x+2/3,+z+2/3
104 y-x+1/3,+y+2/3,+z+2/3
105 -y+1/3,-x+2/3,+z+2/3
106 +x+1/3,x-y+2/3,+z+2/3
201 +x+2/3,+y+1/3,+z+1/3
202 -y+2/3,x-y+1/3,+z+1/3
203 y-x+2/3,-x+1/3,+z+1/3
204 y-x+2/3,+y+1/3,+z+1/3
205 -y+2/3,-x+1/3,+z+1/3
206 +x+2/3,x-y+1/3,+z+1/3

loop_
_atom_site_type_symbol
_atom_site_label
_atom_site_fract_x
_atom_site_fract_y
_atom_site_fract_z
_atom_site_occupancy
_atom_site_thermal_displace_type
_atom_site_U_iso_or_equiv
_atom_site_symmetry_multiplicity
C C1 0.6577(10) 0.8783(11) 0.837(4) 1.0 Uiso 0.044(9) 18
C C2 0.6653(13) 0.8327(7) 0.744(5) 1.0 Uiso 0.023(10) 9
C C6 0.6391(10) 0.8661(8) 0.040(4) 1.0 Uiso 0.015(6) 18
C C11 0.6322(8) 0.9088(8) 0.1632(29) 1.0 Uiso 0.013(5) 18
Co Co2 0.3282(29) 0.3756(23) 0.556(8) 1.0 Uiso 0.021(15) 18
H H7 0.6796(26) 0.8398(13) 0.588(10) 1.0 Uiso 0.040(19) 9
O O9 0.6699(10) 0.9263(11) 0.748(4) 1.0 Uiso 0.031(9) 18
O O12 0.6515(10) 0.9616(10) 0.0961(33) 1.0 Uiso 0.019(7) 18
O O15 0.6098(11) 0.8912(10) 0.334(4) 1.0 Uiso 0.034(7) 18
C C2m 0.6281(13) 0.8141(6) 0.125(4) 1.0 Uiso 0.026(9) 9
H H7m 0.6173(23) 0.8086(12) 0.282(8) 1.0 Uiso 0.028(14) 9

loop_
_atom_type_symbol
_atom_type_number_in_cell
_atom_type_scat_length_neutron
_atom_type_scat_source
C 72.0 0.6646 International_Tables_Vol_C
Co 18.0 0.2490 International_Tables_Vol_C
H 18.0 -0.3739 International_Tables_Vol_C
O 54.0 0.5803 International_Tables_Vol_C

loop_
_geom_angle_atom_site_label_1
_geom_angle_atom_site_label_2
_geom_angle_atom_site_label_3
_geom_angle
_geom_angle_site_symmetry_1
_geom_angle_site_symmetry_3
_geom_angle_publ_flag
C2 C1 C6 114.1(23) 1_555 1_556 n
C2 C1 O9 121.6(33) 1_555 1_555 n
C6 C1 O9 124.2(27) 1_556 1_555 n
C1 C2 C1 126(4) 1_555 6_565 n
C1 C2 H7 117.1(18) 1_555 1_555 n
C1 C2 H7 117.1(18) 6_565 1_555 n
C1 C6 C11 122.1(20) 1_554 1_555 n
C1 C6 C2m 120.1(20) 1_554 1_555 n
C11 C6 C2m 117.8(22) 1_555 1_555 n
C6 C11 O12 118.3(22) 1_555 1_555 n
C6 C11 O15 116.9(20) 1_555 1_555 n
O12 C11 O15 124.7(22) 1_555 1_555 n
O9 Co2 O9 165(4) 3_565 102_654 n
O9 Co2 O12 82.9(23) 3_565 102_655 n
O9 Co2 O15 96.7(32) 3_565 3_565 n
O9 Co2 O12 82.7(28) 102_654 102_655 n
O9 Co2 O15 97.4(27) 102_654 3_565 n
O12 Co2 O15 176.5(28) 102_655 3_565 n
C1 O9 Co2 135.3(25) 1_555 2_665 n
C1 O9 Co2 120.1(28) 1_555 203_565 n
Co2 O9 Co2 95.3(25) 2_665 203_565 n
C11 O12 Co2 128.4(25) 1_555 203_564 n
C11 O15 Co2 120.4(22) 1_555 2_665 n
C6 C2m C6 125.4(29) 1_555 6_565 n
C6 C2m H7m 116.8(15) 1_555 1_555 n
C6 C2m H7m 116.8(15) 6_565 1_555 n

loop_
_geom_bond_atom_site_label_1
_geom_bond_atom_site_label_2
_geom_bond_distance
_geom_bond_site_symmetry_2
_geom_bond_publ_flag
C1 C2 1.439(30) 1_555 n
C1 C6 1.439(26) 1_556 n
C1 O9 1.271(31) 1_555 n
C2 C1 1.439(30) 1_555 n
C2 C1 1.438(30) 6_565 n
C2 H7 1.10(9) 1_555 n
C6 C1 1.439(26) 1_554 n
C6 C11 1.463(28) 1_555 n
C6 C2m 1.356(23) 1_555 n
C6 H7m 2.09(5) 1_555 n
C11 C6 1.463(28) 1_555 n
C11 O12 1.280(26) 1_555 n
C11 O15 1.272(26) 1_555 n
Co2 O9 2.08(6) 3_565 n
Co2 O9 2.01(6) 102_654 n
Co2 O12 2.01(7) 102_655 n
Co2 O12 2.15(5) 201_445 n
Co2 O15 2.08(6) 3_565 n
H7 C2 1.10(9) 1_555 n
O9 C1 1.271(31) 1_555 n
O9 Co2 2.08(6) 2_665 n
O9 Co2 2.01(6) 203_565 n
O12 C11 1.280(26) 1_555 n
O12 Co2 2.15(5) 101_554 n
O12 Co2 2.01(7) 203_564 n
O15 C11 1.272(26) 1_555 n
O15 Co2 2.08(6) 2_665 n
C2m C6 1.356(23) 1_555 n
C2m C6 1.356(23) 6_565 n
C2m H7m 1.09(8) 1_555 n
H7m C6 2.09(5) 1_555 n
H7m C6 2.09(5) 6_565 n
H7m C2m 1.09(8) 1_555 n
